data_4512058
loop_
_publ_author_name
'Kim, Junghwa'
'Lee, Dong-Hwan'
'Kalutharage, Nishantha'
'Yi, Chae S.'

_publ_section_title
;
 Selective Catalytic Synthesis of Unsymmetrical Ethers from the
 Dehydrative Etherification of Two Different Alcohols
;
_journal_issue 11
_journal_name_full 'ACS Catalysis'
_journal_page_first 3881
_journal_paper_doi 10.1021/cs5012537
_journal_volume 4
_journal_year 2014
_chemical_absolute_configuration unk
_chemical_formula_moiety 'C35 H54 O2'
_chemical_formula_sum 'C35 H54 O2'
_chemical_formula_weight 506.78
_chemical_name_systematic
;
 ? 
;
_space_group_crystal_system monoclinic
_space_group_IT_number 4
_space_group_name_Hall 'P 2yb'
_space_group_name_H-M_alt 'P 1 21 1'
_symmetry_space_group_name_Hall 'P 2yb'
_symmetry_space_group_name_H-M 'P 1 21 1'
_atom_sites_solution_hydrogens geom
_atom_sites_solution_primary direct
_atom_sites_solution_secondary difmap
_audit_creation_date 2013-12-06
_audit_creation_method
;
Olex2 1.2
(compiled 2013.11.15 svn.r2834 for OlexSys, GUI svn.r4720)
;
_cell_angle_alpha 90.00
_cell_angle_beta 94.300(2)
_cell_angle_gamma 90.00
_cell_formula_units_Z 2
_cell_length_a 12.0622(3)
_cell_length_b 9.18339(18)
_cell_length_c 13.6306(3)
_cell_measurement_reflns_used 7608
_cell_measurement_temperature 100.00(10)
_cell_measurement_theta_max 73.4210
_cell_measurement_theta_min 3.6500
_cell_volume 1505.64(6)
_computing_cell_refinement
;
CrysAlisPro, Agilent Technologies,
Version 1.171.36.28 (release 01-02-2013 CrysAlis171 .NET)
(compiled Feb  1 2013,16:14:44)
;
_computing_data_collection
;
CrysAlisPro, Agilent Technologies,
Version 1.171.36.28 (release 01-02-2013 CrysAlis171 .NET)
(compiled Feb  1 2013,16:14:44)
;
_computing_data_reduction
;
CrysAlisPro, Agilent Technologies,
Version 1.171.36.28 (release 01-02-2013 CrysAlis171 .NET)
(compiled Feb  1 2013,16:14:44)
;
_computing_molecular_graphics 'Olex2 (Dolomanov et al., 2009)'
_computing_publication_material 'Olex2 (Dolomanov et al., 2009)'
_computing_structure_refinement 'XL (Sheldrick, 2008)'
_computing_structure_solution 'ShelXS (Sheldrick, 2008)'
_diffrn_ambient_temperature 100.00(10)
_diffrn_detector_area_resol_mean 10.3756
_diffrn_measured_fraction_theta_full 0.991
_diffrn_measured_fraction_theta_max 0.980
_diffrn_measurement_device_type 'SuperNova, Dual, Cu at zero, Atlas'
_diffrn_measurement_method '\w scans'
_diffrn_orient_matrix_UB_11 0.0824565000
_diffrn_orient_matrix_UB_12 0.0413954000
_diffrn_orient_matrix_UB_13 -0.0764204000
_diffrn_orient_matrix_UB_21 -0.0343982000
_diffrn_orient_matrix_UB_22 0.1610423000
_diffrn_orient_matrix_UB_23 0.0076466000
_diffrn_orient_matrix_UB_31 0.0916217000
_diffrn_orient_matrix_UB_32 0.0228674000
_diffrn_orient_matrix_UB_33 0.0833928000
_diffrn_radiation_monochromator mirror
_diffrn_radiation_type CuK\a
_diffrn_radiation_wavelength 1.54184
_diffrn_reflns_av_R_equivalents 0.0383
_diffrn_reflns_av_unetI/netI 0.0408
_diffrn_reflns_limit_h_max 14
_diffrn_reflns_limit_h_min -14
_diffrn_reflns_limit_k_max 11
_diffrn_reflns_limit_k_min -11
_diffrn_reflns_limit_l_max 16
_diffrn_reflns_limit_l_min -16
_diffrn_reflns_number 15140
_diffrn_reflns_theta_full 72.00
_diffrn_reflns_theta_max 73.66
_diffrn_reflns_theta_min 3.25
_diffrn_source 'SuperNova (Cu) X-ray Source'
_exptl_absorpt_coefficient_mu 0.503
_exptl_absorpt_correction_T_max 0.990
_exptl_absorpt_correction_T_min 0.923
_exptl_absorpt_correction_type gaussian
_exptl_absorpt_process_details
;
CrysAlisPro, Agilent Technologies,
Version 1.171.36.28 (release 01-02-2013 CrysAlis171 .NET)
(compiled Feb  1 2013,16:14:44)
Numerical absorption correction based on gaussian integration over
            a multifaceted crystal model
;
_exptl_crystal_colour colourless
_exptl_crystal_colour_primary colourless
_exptl_crystal_density_diffrn 1.118
_exptl_crystal_density_method 'not measured'
_exptl_crystal_description needle
_exptl_crystal_F_000 560
_exptl_crystal_size_max 0.6896
_exptl_crystal_size_mid 0.1863
_exptl_crystal_size_min 0.0598
_refine_diff_density_max 0.477
_refine_diff_density_min -0.391
_refine_diff_density_rms 0.044
_refine_ls_abs_structure_details 'Flack H D (1983), Acta Cryst. A39, 876-881'
_refine_ls_abs_structure_Flack 0.0(3)
_refine_ls_extinction_method none
_refine_ls_goodness_of_fit_ref 1.025
_refine_ls_hydrogen_treatment mixed
_refine_ls_matrix_type full
_refine_ls_number_parameters 340
_refine_ls_number_reflns 5725
_refine_ls_number_restraints 1
_refine_ls_restrained_S_all 1.025
_refine_ls_R_factor_all 0.0549
_refine_ls_R_factor_gt 0.0474
_refine_ls_shift/su_max 0.001
_refine_ls_shift/su_mean 0.000
_refine_ls_structure_factor_coef Fsqd
_refine_ls_weighting_details 'calc w=1/[\s^2^(Fo^2^)+(0.0623P)^2^+0.3880P] where P=(Fo^2^+2Fc^2^)/3'
_refine_ls_weighting_scheme calc
_refine_ls_wR_factor_gt 0.1138
_refine_ls_wR_factor_ref 0.1222
_reflns_number_gt 5130
_reflns_number_total 5725
_reflns_threshold_expression >2sigma(I)
_cod_data_source_file cs5012537_si_003.cif
_cod_data_source_block yi2m
_cod_depositor_comments 'Adding full bibliography for 4512057--4512058.cif.'
_cod_original_cell_volume 1505.63(5)
_cod_database_code 4512058
_chemical_oxdiff_formula 'C25 H56 O2'
_reflns_odcompleteness_completeness 99.97
_reflns_odcompleteness_iscentric 1
_reflns_odcompleteness_theta 66.97
_olex2_refinement_description
;
1. Fixed Uiso
 At 1.2 times of:
  All C(H) groups, All C(H,H) groups
 At 1.5 times of:
  All C(H,H,H) groups
2.a Ternary CH refined with riding coordinates:
 C3(H3), C8(H8), C9(H9), C14(H14), C17(H17), C20(H20), C25(H25)
2.b Secondary CH2 refined with riding coordinates:
 C1(H1A,H1B), C2(H2A,H2B), C4(H4A,H4B), C7(H7A,H7B), C11(H11A,H11B), C12(H12A,
 H12B), C15(H15A,H15B), C16(H16A,H16B), C22(H22A,H22B), C23(H23A,H23B),
 C24(H24A,H24B), C28(H28A,H28B)
2.c Aromatic/amide H refined with riding coordinates:
 C6(H6), C30(H30), C31(H31), C33(H33), C34(H34)
2.d Idealised Me refined as rotating group:
 C18(H18A,H18B,H18C), C19(H19A,H19B,H19C), C21(H21A,H21B,H21C), C26(H26A,H26B,
 H26C), C27(H27A,H27B,H27C), C35(H35A,H35B,H35C)
;

loop_
_space_group_symop_id
_space_group_symop_operation_xyz
1 'x, y, z'
2 '-x, y+1/2, -z'

loop_
_atom_site_label
_atom_site_type_symbol
_atom_site_fract_x
_atom_site_fract_y
_atom_site_fract_z
_atom_site_U_iso_or_equiv
_atom_site_adp_type
_atom_site_occupancy
_atom_site_symmetry_multiplicity
_atom_site_calc_flag
_atom_site_refinement_flags_posn
O1 O 0.15138(15) 0.6687(2) 0.85103(14) 0.0550(6) Uani 1 1 d .
O2 O -0.28036(13) 0.73219(18) 1.08263(11) 0.0364(4) Uani 1 1 d .
C1 C 0.44906(19) 0.6824(2) 0.79109(16) 0.0316(5) Uani 1 1 d .
H1A H 0.5181 0.6728 0.8346 0.038 Uiso 1 1 calc R
H1B H 0.4483 0.7815 0.7625 0.038 Uiso 1 1 calc R
C2 C 0.3493(2) 0.6672(3) 0.85373(17) 0.0370(5) Uani 1 1 d .
H2A H 0.3537 0.5731 0.8892 0.044 Uiso 1 1 calc R
H2B H 0.3508 0.7464 0.9031 0.044 Uiso 1 1 calc R
C3 C 0.2437(2) 0.6744(3) 0.78970(18) 0.0394(6) Uani 1 1 d .
H3 H 0.2411 0.7688 0.7530 0.047 Uiso 1 1 calc R
C4 C 0.23910(18) 0.5489(3) 0.71572(17) 0.0345(5) Uani 1 1 d .
H4A H 0.2414 0.4548 0.7512 0.041 Uiso 1 1 calc R
H4B H 0.1687 0.5536 0.6736 0.041 Uiso 1 1 calc R
C5 C 0.33774(17) 0.5590(2) 0.65182(16) 0.0270(5) Uani 1 1 d .
C6 C 0.32186(17) 0.5567(2) 0.55454(16) 0.0291(5) Uani 1 1 d .
H6 H 0.2474 0.5486 0.5270 0.035 Uiso 1 1 calc R
C7 C 0.41161(16) 0.5659(2) 0.48433(15) 0.0257(4) Uani 1 1 d .
H7A H 0.4078 0.6623 0.4517 0.031 Uiso 1 1 calc R
H7B H 0.3983 0.4906 0.4328 0.031 Uiso 1 1 calc R
C8 C 0.52802(16) 0.5448(2) 0.53509(14) 0.0213(4) Uani 1 1 d .
H8 H 0.5408 0.4384 0.5465 0.026 Uiso 1 1 calc R
C9 C 0.53878(16) 0.6236(2) 0.63485(14) 0.0219(4) Uani 1 1 d .
H9 H 0.5205 0.7281 0.6206 0.026 Uiso 1 1 calc R
C10 C 0.45251(16) 0.5701(2) 0.70647(15) 0.0240(4) Uani 1 1 d .
C11 C 0.65896(16) 0.6219(2) 0.68078(14) 0.0251(4) Uani 1 1 d .
H11A H 0.6783 0.5213 0.7019 0.030 Uiso 1 1 calc R
H11B H 0.6638 0.6843 0.7402 0.030 Uiso 1 1 calc R
C12 C 0.74463(16) 0.6753(2) 0.61023(14) 0.0256(4) Uani 1 1 d .
H12A H 0.7312 0.7796 0.5951 0.031 Uiso 1 1 calc R
H12B H 0.8204 0.6659 0.6428 0.031 Uiso 1 1 calc R
C13 C 0.73710(16) 0.5876(2) 0.51407(14) 0.0218(4) Uani 1 1 d .
C14 C 0.61569(15) 0.6017(2) 0.46995(14) 0.0212(4) Uani 1 1 d .
H14 H 0.6012 0.7084 0.4619 0.025 Uiso 1 1 calc R
C15 C 0.61848(17) 0.5401(2) 0.36620(15) 0.0268(5) Uani 1 1 d .
H15A H 0.5565 0.5792 0.3222 0.032 Uiso 1 1 calc R
H15B H 0.6140 0.4325 0.3666 0.032 Uiso 1 1 calc R
C16 C 0.73226(16) 0.5922(2) 0.33374(15) 0.0264(4) Uani 1 1 d .
H16A H 0.7216 0.6705 0.2840 0.032 Uiso 1 1 calc R
H16B H 0.7721 0.5105 0.3046 0.032 Uiso 1 1 calc R
C17 C 0.79987(15) 0.6500(2) 0.42780(14) 0.0226(4) Uani 1 1 d .
H17 H 0.7908 0.7583 0.4287 0.027 Uiso 1 1 calc R
C18 C 0.48370(18) 0.4197(2) 0.75083(16) 0.0285(5) Uani 1 1 d .
H18A H 0.4235 0.3848 0.7893 0.043 Uiso 1 1 calc GR
H18B H 0.5523 0.4281 0.7937 0.043 Uiso 1 1 calc GR
H18C H 0.4950 0.3506 0.6977 0.043 Uiso 1 1 calc GR
C19 C 0.77013(17) 0.4285(2) 0.53364(16) 0.0270(4) Uani 1 1 d .
H19A H 0.7183 0.3840 0.5769 0.040 Uiso 1 1 calc GR
H19B H 0.8457 0.4245 0.5654 0.040 Uiso 1 1 calc GR
H19C H 0.7675 0.3753 0.4712 0.040 Uiso 1 1 calc GR
C20 C 0.92489(16) 0.6181(2) 0.42640(15) 0.0257(4) Uani 1 1 d .
H20 H 0.9344 0.5100 0.4238 0.031 Uiso 1 1 calc R
C21 C 0.99072(17) 0.6734(3) 0.51905(16) 0.0350(5) Uani 1 1 d .
H21A H 0.9710 0.7752 0.5306 0.052 Uiso 1 1 calc GR
H21B H 1.0705 0.6665 0.5104 0.052 Uiso 1 1 calc GR
H21C H 0.9729 0.6141 0.5755 0.052 Uiso 1 1 calc GR
C22 C 0.97224(17) 0.6832(2) 0.33412(15) 0.0278(4) Uani 1 1 d .
H22A H 0.9208 0.6603 0.2761 0.033 Uiso 1 1 calc R
H22B H 0.9753 0.7904 0.3410 0.033 Uiso 1 1 calc R
C23 C 1.08824(16) 0.6274(2) 0.31539(15) 0.0261(4) Uani 1 1 d .
H23A H 1.1416 0.6595 0.3698 0.031 Uiso 1 1 calc R
H23B H 1.0874 0.5196 0.3152 0.031 Uiso 1 1 calc R
C24 C 1.12777(17) 0.6814(2) 0.21795(15) 0.0292(5) Uani 1 1 d .
H24A H 1.1147 0.7877 0.2133 0.035 Uiso 1 1 calc R
H24B H 1.0818 0.6348 0.1635 0.035 Uiso 1 1 calc R
C25 C 1.25067(17) 0.6519(2) 0.20317(15) 0.0266(4) Uani 1 1 d .
H25 H 1.2964 0.7049 0.2560 0.032 Uiso 1 1 calc R
C26 C 1.28038(19) 0.4916(3) 0.21129(17) 0.0311(5) Uani 1 1 d .
H26A H 1.2344 0.4364 0.1620 0.047 Uiso 1 1 calc GR
H26B H 1.2670 0.4563 0.2772 0.047 Uiso 1 1 calc GR
H26C H 1.3590 0.4786 0.1999 0.047 Uiso 1 1 calc GR
C27 C 1.2804(2) 0.7119(3) 0.10465(18) 0.0375(6) Uani 1 1 d .
H27A H 1.3591 0.6934 0.0964 0.056 Uiso 1 1 calc GR
H27B H 1.2664 0.8170 0.1025 0.056 Uiso 1 1 calc GR
H27C H 1.2347 0.6641 0.0516 0.056 Uiso 1 1 calc GR
C28 C 0.0659(2) 0.7560(4) 0.8225(2) 0.0634(10) Uani 1 1 d .
H28A H 0.0362 0.7282 0.7554 0.076 Uiso 1 1 calc R
H28B H 0.0924 0.8578 0.8201 0.076 Uiso 1 1 calc R
C29 C -0.0261(2) 0.7460(3) 0.89199(19) 0.0392(6) Uani 1 1 d .
C30 C -0.0316(2) 0.8429(3) 0.97016(19) 0.0408(6) Uani 1 1 d .
H30 H 0.0245 0.9148 0.9810 0.049 Uiso 1 1 calc R
C31 C -0.1169(2) 0.8369(3) 1.03229(17) 0.0370(5) Uani 1 1 d .
H31 H -0.1197 0.9047 1.0846 0.044 Uiso 1 1 calc R
C32 C -0.19850(18) 0.7306(2) 1.01752(15) 0.0277(4) Uani 1 1 d .
C33 C -0.19483(19) 0.6330(2) 0.94052(16) 0.0335(5) Uani 1 1 d .
H33 H -0.2506 0.5605 0.9300 0.040 Uiso 1 1 calc R
C34 C -0.1080(2) 0.6423(3) 0.87840(18) 0.0416(6) Uani 1 1 d .
H34 H -0.1055 0.5754 0.8255 0.050 Uiso 1 1 calc R
C35 C -0.3614(2) 0.6195(3) 1.07284(19) 0.0428(6) Uani 1 1 d .
H35A H -0.4016 0.6256 1.0078 0.064 Uiso 1 1 calc GR
H35B H -0.4139 0.6306 1.1238 0.064 Uiso 1 1 calc GR
H35C H -0.3244 0.5246 1.0802 0.064 Uiso 1 1 calc GR

loop_
_atom_site_aniso_label
_atom_site_aniso_U_11
_atom_site_aniso_U_22
_atom_site_aniso_U_33
_atom_site_aniso_U_23
_atom_site_aniso_U_13
_atom_site_aniso_U_12
O1 0.0487(11) 0.0545(11) 0.0673(12) 0.0339(10) 0.0422(9) 0.0294(9)
O2 0.0346(9) 0.0429(9) 0.0337(8) -0.0051(7) 0.0153(7) -0.0038(7)
C1 0.0392(13) 0.0310(11) 0.0266(10) 0.0012(9) 0.0154(9) 0.0014(10)
C2 0.0485(14) 0.0328(11) 0.0327(12) 0.0041(10) 0.0234(10) 0.0050(11)
C3 0.0422(14) 0.0378(12) 0.0420(13) 0.0163(11) 0.0287(11) 0.0154(11)
C4 0.0213(11) 0.0464(13) 0.0372(12) 0.0157(11) 0.0113(9) 0.0075(10)
C5 0.0204(10) 0.0300(11) 0.0319(11) 0.0066(9) 0.0100(8) 0.0052(9)
C6 0.0179(10) 0.0364(11) 0.0332(11) 0.0070(9) 0.0044(8) 0.0030(9)
C7 0.0212(10) 0.0331(11) 0.0229(10) 0.0009(9) 0.0027(8) -0.0024(8)
C8 0.0184(10) 0.0232(9) 0.0226(9) -0.0005(8) 0.0028(7) -0.0010(8)
C9 0.0221(10) 0.0235(9) 0.0206(9) 0.0017(8) 0.0056(7) 0.0003(8)
C10 0.0230(10) 0.0260(10) 0.0239(10) 0.0041(8) 0.0081(8) 0.0024(8)
C11 0.0238(10) 0.0319(10) 0.0197(9) -0.0017(8) 0.0021(8) -0.0015(9)
C12 0.0246(10) 0.0301(10) 0.0225(10) -0.0043(9) 0.0056(8) -0.0037(9)
C13 0.0187(10) 0.0256(10) 0.0216(10) -0.0013(8) 0.0036(7) -0.0010(8)
C14 0.0206(10) 0.0226(9) 0.0206(9) -0.0014(8) 0.0030(7) -0.0009(8)
C15 0.0256(11) 0.0311(11) 0.0249(10) -0.0032(9) 0.0083(8) -0.0049(9)
C16 0.0234(10) 0.0328(11) 0.0237(10) -0.0046(9) 0.0072(8) -0.0034(9)
C17 0.0222(10) 0.0228(10) 0.0236(10) -0.0004(8) 0.0068(8) -0.0003(8)
C18 0.0280(11) 0.0276(11) 0.0307(11) 0.0070(9) 0.0075(9) 0.0026(9)
C19 0.0258(11) 0.0247(10) 0.0313(11) 0.0023(9) 0.0081(9) 0.0019(8)
C20 0.0209(10) 0.0287(10) 0.0285(11) 0.0013(9) 0.0086(8) 0.0000(9)
C21 0.0214(11) 0.0528(14) 0.0311(12) 0.0009(11) 0.0046(9) -0.0049(10)
C22 0.0231(10) 0.0313(10) 0.0298(11) 0.0028(9) 0.0080(8) 0.0001(9)
C23 0.0251(10) 0.0284(10) 0.0257(10) 0.0005(8) 0.0085(8) -0.0010(9)
C24 0.0276(11) 0.0307(11) 0.0307(11) 0.0042(9) 0.0117(9) 0.0014(9)
C25 0.0233(10) 0.0298(11) 0.0279(10) -0.0032(9) 0.0087(8) -0.0046(9)
C26 0.0298(12) 0.0340(11) 0.0300(11) 0.0010(9) 0.0056(9) 0.0006(9)
C27 0.0364(13) 0.0390(13) 0.0393(13) 0.0074(11) 0.0175(10) -0.0002(10)
C28 0.0451(16) 0.079(2) 0.070(2) 0.0381(17) 0.0344(15) 0.0309(16)
C29 0.0290(12) 0.0471(14) 0.0431(13) 0.0163(12) 0.0138(10) 0.0151(11)
C30 0.0265(12) 0.0565(16) 0.0389(13) 0.0108(12) -0.0008(10) -0.0060(11)
C31 0.0385(13) 0.0450(13) 0.0273(11) -0.0055(10) 0.0017(10) -0.0069(11)
C32 0.0266(11) 0.0330(11) 0.0241(10) 0.0017(9) 0.0052(8) 0.0031(9)
C33 0.0384(13) 0.0306(11) 0.0324(11) -0.0009(10) 0.0090(9) -0.0010(10)
C34 0.0565(16) 0.0353(13) 0.0355(13) -0.0002(10) 0.0197(11) 0.0129(12)
C35 0.0358(13) 0.0571(15) 0.0369(13) -0.0021(12) 0.0111(10) -0.0137(12)

loop_
_atom_type_symbol
_atom_type_description
_atom_type_scat_dispersion_real
_atom_type_scat_dispersion_imag
_atom_type_scat_source
C C 0.0181 0.0091 'International Tables Vol C Tables 4.2.6.8 and 6.1.1.4'
H H 0.0000 0.0000 'International Tables Vol C Tables 4.2.6.8 and 6.1.1.4'
O O 0.0492 0.0322 'International Tables Vol C Tables 4.2.6.8 and 6.1.1.4'

loop_
_exptl_crystal_face_index_h
_exptl_crystal_face_index_k
_exptl_crystal_face_index_l
_exptl_crystal_face_perp_dist
_exptl_oxdiff_crystal_face_indexfrac_h
_exptl_oxdiff_crystal_face_indexfrac_k
_exptl_oxdiff_crystal_face_indexfrac_l
_exptl_oxdiff_crystal_face_x
_exptl_oxdiff_crystal_face_y
_exptl_oxdiff_crystal_face_z
6 0 6 0.0299 6.0000 0.0000 6.0000 0.0362 -0.1605 1.0501
-6 0 -6 0.0299 -6.0000 -0.0000 -6.0000 -0.0362 0.1605 -1.0501
1 0 9 0.0420 1.0000 -0.0000 9.0000 -0.6053 0.0344 0.8422
5 0 -7 0.1116 5.0000 0.0000 -6.9999 0.9472 -0.2255 -0.1256
3 5 -4 0.2653 3.0000 5.0000 -3.9999 0.7600 0.6714 0.0556
-1 -4 6 0.2274 -1.0000 -4.0000 6.0000 -0.7066 -0.5639 0.3173
1 -6 -3 0.3453 1.0000 -6.0000 -3.0000 0.0633 -1.0236 -0.2958
2 6 1 0.3071 2.0000 6.0000 1.0000 0.3369 0.9051 0.4038
1 0 -9 0.0907 1.0000 0.0000 -9.0000 0.7702 -0.1032 -0.6589
6 -1 6 0.0448 6.0000 -1.0000 6.0000 -0.0052 -0.3216 1.0272
-6 0 7 0.0755 -6.0000 -0.0000 6.9999 -1.0297 0.2599 0.0340

loop_
_geom_angle_atom_site_label_1
_geom_angle_atom_site_label_2
_geom_angle_atom_site_label_3
_geom_angle
C28 O1 C3 114.83(19)
C32 O2 C35 116.91(18)
H1A C1 H1B 107.5
C2 C1 H1A 108.6
C2 C1 H1B 108.6
C2 C1 C10 114.83(19)
C10 C1 H1A 108.6
C10 C1 H1B 108.6
C1 C2 H2A 109.7
C1 C2 H2B 109.7
H2A C2 H2B 108.2
C3 C2 C1 110.00(18)
C3 C2 H2A 109.7
C3 C2 H2B 109.7
O1 C3 C2 108.79(19)
O1 C3 H3 109.0
O1 C3 C4 111.3(2)
C2 C3 H3 109.0
C2 C3 C4 109.85(19)
C4 C3 H3 109.0
C3 C4 H4A 109.7
C3 C4 H4B 109.7
H4A C4 H4B 108.2
C5 C4 C3 109.81(19)
C5 C4 H4A 109.7
C5 C4 H4B 109.7
C6 C5 C4 120.6(2)
C6 C5 C10 123.18(18)
C10 C5 C4 116.24(18)
C5 C6 H6 117.3
C5 C6 C7 125.5(2)
C7 C6 H6 117.3
C6 C7 H7A 109.1
C6 C7 H7B 109.1
C6 C7 C8 112.71(17)
H7A C7 H7B 107.8
C8 C7 H7A 109.1
C8 C7 H7B 109.1
C7 C8 H8 108.7
C7 C8 C9 110.72(16)
C9 C8 H8 108.7
C14 C8 C7 110.27(16)
C14 C8 H8 108.7
C14 C8 C9 109.73(16)
C8 C9 H9 106.1
C8 C9 C10 112.92(16)
C10 C9 H9 106.1
C11 C9 C8 111.73(15)
C11 C9 H9 106.1
C11 C9 C10 113.29(16)
C1 C10 C9 108.22(16)
C5 C10 C1 109.51(17)
C5 C10 C9 109.83(16)
C5 C10 C18 108.48(17)
C18 C10 C1 108.87(17)
C18 C10 C9 111.91(16)
C9 C11 H11A 108.9
C9 C11 H11B 108.9
C9 C11 C12 113.46(16)
H11A C11 H11B 107.7
C12 C11 H11A 108.9
C12 C11 H11B 108.9
C11 C12 H12A 109.3
C11 C12 H12B 109.3
H12A C12 H12B 108.0
C13 C12 C11 111.43(16)
C13 C12 H12A 109.3
C13 C12 H12B 109.3
C12 C13 C14 106.36(15)
C12 C13 C17 116.82(16)
C14 C13 C17 100.11(15)
C19 C13 C12 110.71(17)
C19 C13 C14 111.96(16)
C19 C13 C17 110.37(15)
C8 C14 C13 115.03(16)
C8 C14 H14 106.1
C8 C14 C15 118.52(16)
C13 C14 H14 106.1
C15 C14 C13 104.08(15)
C15 C14 H14 106.1
C14 C15 H15A 111.1
C14 C15 H15B 111.1
C14 C15 C16 103.41(16)
H15A C15 H15B 109.0
C16 C15 H15A 111.1
C16 C15 H15B 111.1
C15 C16 H16A 110.3
C15 C16 H16B 110.3
C15 C16 C17 106.87(15)
H16A C16 H16B 108.6
C17 C16 H16A 110.3
C17 C16 H16B 110.3
C13 C17 C16 103.99(15)
C13 C17 H17 107.3
C16 C17 H17 107.3
C20 C17 C13 118.20(16)
C20 C17 C16 112.17(15)
C20 C17 H17 107.3
C10 C18 H18A 109.5
C10 C18 H18B 109.5
C10 C18 H18C 109.5
H18A C18 H18B 109.5
H18A C18 H18C 109.5
H18B C18 H18C 109.5
C13 C19 H19A 109.5
C13 C19 H19B 109.5
C13 C19 H19C 109.5
H19A C19 H19B 109.5
H19A C19 H19C 109.5
H19B C19 H19C 109.5
C17 C20 H20 107.8
C17 C20 C22 111.10(16)
C21 C20 C17 112.06(16)
C21 C20 H20 107.8
C21 C20 C22 110.14(17)
C22 C20 H20 107.8
C20 C21 H21A 109.5
C20 C21 H21B 109.5
C20 C21 H21C 109.5
H21A C21 H21B 109.5
H21A C21 H21C 109.5
H21B C21 H21C 109.5
C20 C22 H22A 108.8
C20 C22 H22B 108.8
H22A C22 H22B 107.7
C23 C22 C20 113.95(17)
C23 C22 H22A 108.8
C23 C22 H22B 108.8
C22 C23 H23A 109.1
C22 C23 H23B 109.1
H23A C23 H23B 107.8
C24 C23 C22 112.66(17)
C24 C23 H23A 109.1
C24 C23 H23B 109.1
C23 C24 H24A 108.5
C23 C24 H24B 108.5
C23 C24 C25 115.09(18)
H24A C24 H24B 107.5
C25 C24 H24A 108.5
C25 C24 H24B 108.5
C24 C25 H25 107.8
C26 C25 C24 112.79(17)
C26 C25 H25 107.8
C26 C25 C27 110.28(18)
C27 C25 C24 110.22(18)
C27 C25 H25 107.8
C25 C26 H26A 109.5
C25 C26 H26B 109.5
C25 C26 H26C 109.5
H26A C26 H26B 109.5
H26A C26 H26C 109.5
H26B C26 H26C 109.5
C25 C27 H27A 109.5
C25 C27 H27B 109.5
C25 C27 H27C 109.5
H27A C27 H27B 109.5
H27A C27 H27C 109.5
H27B C27 H27C 109.5
O1 C28 H28A 109.3
O1 C28 H28B 109.3
O1 C28 C29 111.4(2)
H28A C28 H28B 108.0
C29 C28 H28A 109.3
C29 C28 H28B 109.3
C30 C29 C28 121.3(3)
C34 C29 C28 120.7(3)
C34 C29 C30 118.0(2)
C29 C30 H30 119.2
C31 C30 C29 121.6(2)
C31 C30 H30 119.2
C30 C31 H31 120.3
C30 C31 C32 119.4(2)
C32 C31 H31 120.3
O2 C32 C31 115.70(19)
O2 C32 C33 124.2(2)
C33 C32 C31 120.15(19)
C32 C33 H33 120.4
C32 C33 C34 119.2(2)
C34 C33 H33 120.4
C29 C34 C33 121.6(2)
C29 C34 H34 119.2
C33 C34 H34 119.2
O2 C35 H35A 109.5
O2 C35 H35B 109.5
O2 C35 H35C 109.5
H35A C35 H35B 109.5
H35A C35 H35C 109.5
H35B C35 H35C 109.5

loop_
_geom_bond_atom_site_label_1
_geom_bond_atom_site_label_2
_geom_bond_distance
O1 C3 1.442(2)
O1 C28 1.341(3)
O2 C32 1.376(2)
O2 C35 1.423(3)
C1 H1A 0.9900
C1 H1B 0.9900
C1 C2 1.533(3)
C1 C10 1.550(3)
C2 H2A 0.9900
C2 H2B 0.9900
C2 C3 1.491(4)
C3 H3 1.0000
C3 C4 1.530(4)
C4 H4A 0.9900
C4 H4B 0.9900
C4 C5 1.529(3)
C5 C6 1.326(3)
C5 C10 1.526(3)
C6 H6 0.9500
C6 C7 1.500(3)
C7 H7A 0.9900
C7 H7B 0.9900
C7 C8 1.530(3)
C8 H8 1.0000
C8 C9 1.537(3)
C8 C14 1.523(2)
C9 H9 1.0000
C9 C10 1.559(2)
C9 C11 1.536(3)
C10 C18 1.543(3)
C11 H11A 0.9900
C11 H11B 0.9900
C11 C12 1.544(3)
C12 H12A 0.9900
C12 H12B 0.9900
C12 C13 1.535(3)
C13 C14 1.546(3)
C13 C17 1.555(2)
C13 C19 1.533(3)
C14 H14 1.0000
C14 C15 1.526(3)
C15 H15A 0.9900
C15 H15B 0.9900
C15 C16 1.549(3)
C16 H16A 0.9900
C16 H16B 0.9900
C16 C17 1.560(3)
C17 H17 1.0000
C17 C20 1.538(3)
C18 H18A 0.9800
C18 H18B 0.9800
C18 H18C 0.9800
C19 H19A 0.9800
C19 H19B 0.9800
C19 H19C 0.9800
C20 H20 1.0000
C20 C21 1.528(3)
C20 C22 1.541(3)
C21 H21A 0.9800
C21 H21B 0.9800
C21 H21C 0.9800
C22 H22A 0.9900
C22 H22B 0.9900
C22 C23 1.530(3)
C23 H23A 0.9900
C23 H23B 0.9900
C23 C24 1.528(3)
C24 H24A 0.9900
C24 H24B 0.9900
C24 C25 1.535(3)
C25 H25 1.0000
C25 C26 1.516(3)
C25 C27 1.519(3)
C26 H26A 0.9800
C26 H26B 0.9800
C26 H26C 0.9800
C27 H27A 0.9800
C27 H27B 0.9800
C27 H27C 0.9800
C28 H28A 0.9900
C28 H28B 0.9900
C28 C29 1.515(3)
C29 C30 1.394(4)
C29 C34 1.374(4)
C30 H30 0.9500
C30 C31 1.381(3)
C31 H31 0.9500
C31 C32 1.390(3)
C32 C33 1.384(3)
C33 H33 0.9500
C33 C34 1.398(3)
C34 H34 0.9500
C35 H35A 0.9800
C35 H35B 0.9800
C35 H35C 0.9800

loop_
_geom_torsion_atom_site_label_1
_geom_torsion_atom_site_label_2
_geom_torsion_atom_site_label_3
_geom_torsion_atom_site_label_4
_geom_torsion
O1 C3 C4 C5 179.74(18)
O1 C28 C29 C30 93.6(3)
O1 C28 C29 C34 -87.7(4)
O2 C32 C33 C34 179.5(2)
C1 C2 C3 O1 -176.59(19)
C1 C2 C3 C4 61.3(2)
C2 C1 C10 C5 45.9(2)
C2 C1 C10 C9 165.57(18)
C2 C1 C10 C18 -72.6(2)
C2 C3 C4 C5 -59.7(2)
C3 O1 C28 C29 -178.7(3)
C3 C4 C5 C6 -127.6(2)
C3 C4 C5 C10 52.9(3)
C4 C5 C6 C7 179.9(2)
C4 C5 C10 C1 -45.1(2)
C4 C5 C10 C9 -163.80(18)
C4 C5 C10 C18 73.6(2)
C5 C6 C7 C8 12.7(3)
C6 C5 C10 C1 135.4(2)
C6 C5 C10 C9 16.7(3)
C6 C5 C10 C18 -105.9(2)
C6 C7 C8 C9 -40.4(2)
C6 C7 C8 C14 -162.01(17)
C7 C8 C9 C10 58.7(2)
C7 C8 C9 C11 -172.20(17)
C7 C8 C14 C13 179.42(16)
C7 C8 C14 C15 -56.6(2)
C8 C9 C10 C1 -164.85(17)
C8 C9 C10 C5 -45.4(2)
C8 C9 C10 C18 75.2(2)
C8 C9 C11 C12 51.3(2)
C8 C14 C15 C16 -166.29(17)
C9 C8 C14 C13 57.2(2)
C9 C8 C14 C15 -178.79(17)
C9 C11 C12 C13 -55.7(2)
C10 C1 C2 C3 -55.7(3)
C10 C5 C6 C7 -0.6(4)
C10 C9 C11 C12 -179.78(17)
C11 C9 C10 C1 66.9(2)
C11 C9 C10 C5 -173.64(17)
C11 C9 C10 C18 -53.1(2)
C11 C12 C13 C14 56.5(2)
C11 C12 C13 C17 167.23(17)
C11 C12 C13 C19 -65.3(2)
C12 C13 C14 C8 -59.8(2)
C12 C13 C14 C15 168.88(16)
C12 C13 C17 C16 -152.04(17)
C12 C13 C17 C20 82.9(2)
C13 C14 C15 C16 -37.0(2)
C13 C17 C20 C21 -58.4(2)
C13 C17 C20 C22 177.89(17)
C14 C8 C9 C10 -179.35(16)
C14 C8 C9 C11 -50.3(2)
C14 C13 C17 C16 -37.79(18)
C14 C13 C17 C20 -162.87(17)
C14 C15 C16 C17 12.6(2)
C15 C16 C17 C13 16.1(2)
C15 C16 C17 C20 144.99(17)
C16 C17 C20 C21 -179.41(18)
C16 C17 C20 C22 56.9(2)
C17 C13 C14 C8 178.20(16)
C17 C13 C14 C15 46.87(18)
C17 C20 C22 C23 -166.81(17)
C19 C13 C14 C8 61.3(2)
C19 C13 C14 C15 -70.07(19)
C19 C13 C17 C16 80.34(19)
C19 C13 C17 C20 -44.7(2)
C20 C22 C23 C24 174.00(18)
C21 C20 C22 C23 68.4(2)
C22 C23 C24 C25 169.73(18)
C23 C24 C25 C26 56.9(3)
C23 C24 C25 C27 -179.34(19)
C28 O1 C3 C2 140.8(3)
C28 O1 C3 C4 -98.0(3)
C28 C29 C30 C31 178.3(2)
C28 C29 C34 C33 -178.7(2)
C29 C30 C31 C32 0.8(4)
C30 C29 C34 C33 0.0(4)
C30 C31 C32 O2 180.0(2)
C30 C31 C32 C33 -0.8(3)
C31 C32 C33 C34 0.3(3)
C32 C33 C34 C29 0.1(4)
C34 C29 C30 C31 -0.4(4)
C35 O2 C32 C31 -176.5(2)
C35 O2 C32 C33 4.3(3)
